data_2221724
loop_
_publ_author_name
'Zhang, Jinpeng'
'Yan, Shu'
'Ding, Jie'

_publ_section_title 7,14-Bis(4-methoxyphenyl)-11,11-dimethyl-1,4,10,12-tetraoxadispiro[4.2.5.2]pentadecane-9,13-dione
_journal_coeditor_code HK2665
_journal_issue 5
_journal_name_full 'Acta Crystallographica Section E'
_journal_page_first o1076
_journal_paper_doi 10.1107/S1600536809013658
_journal_volume 65
_journal_year 2009
_chemical_formula_iupac 'C27 H30 O8'
_chemical_formula_moiety 'C27 H30 O8'
_chemical_formula_sum 'C27 H30 O8'
_chemical_formula_weight 482.51
_chemical_melting_point 479
_chemical_name_systematic
;
7,14-Bis(4-methoxyphenyl)-11,11-dimethyl-1,4,10,12-
tetraoxadispiro[4.2.5.2]pentadecane-9,13-dione
;
_space_group_IT_number 14
_symmetry_cell_setting monoclinic
_symmetry_space_group_name_Hall '-P 2yn'
_symmetry_space_group_name_H-M 'P 1 21/n 1'
_atom_sites_solution_hydrogens geom
_atom_sites_solution_primary direct
_atom_sites_solution_secondary difmap
_cell_angle_alpha 90.00
_cell_angle_beta 94.934(8)
_cell_angle_gamma 90.00
_cell_formula_units_Z 4
_cell_length_a 9.977(5)
_cell_length_b 20.162(9)
_cell_length_c 12.508(6)
_cell_measurement_reflns_used 1366
_cell_measurement_temperature 298(2)
_cell_measurement_theta_max 19.535
_cell_measurement_theta_min 2.285
_cell_volume 2507(2)
_computing_cell_refinement 'SAINT (Bruker, 1998)'
_computing_data_collection 'SMART (Bruker, 1998)'
_computing_data_reduction 'SAINT (Bruker, 1998)'
_computing_molecular_graphics 'ORTEP-3 for Windows (Farrugia, 1997) and PLATON (Spek, 2009)'
_computing_publication_material 'SHELXL97 (Sheldrick, 2008)'
_computing_structure_refinement 'SHELXL97 (Sheldrick, 2008)'
_computing_structure_solution 'SHELXS97 (Sheldrick, 2008)'
_diffrn_ambient_temperature 298(2)
_diffrn_measured_fraction_theta_full 0.999
_diffrn_measured_fraction_theta_max 0.935
_diffrn_measurement_device_type 'Bruker SMART CCD area-detector'
_diffrn_measurement_method '\f and \w'
_diffrn_radiation_monochromator graphite
_diffrn_radiation_source 'fine-focus sealed tube'
_diffrn_radiation_type MoK\a
_diffrn_radiation_wavelength 0.71073
_diffrn_reflns_av_R_equivalents 0.1044
_diffrn_reflns_av_sigmaI/netI 0.1633
_diffrn_reflns_limit_h_max 11
_diffrn_reflns_limit_h_min -11
_diffrn_reflns_limit_k_max 24
_diffrn_reflns_limit_k_min -20
_diffrn_reflns_limit_l_max 14
_diffrn_reflns_limit_l_min -14
_diffrn_reflns_number 11754
_diffrn_reflns_theta_full 25.03
_diffrn_reflns_theta_max 25.03
_diffrn_reflns_theta_min 2.28
_exptl_absorpt_coefficient_mu 0.094
_exptl_absorpt_correction_T_max 0.9888
_exptl_absorpt_correction_T_min 0.9607
_exptl_absorpt_correction_type multi-scan
_exptl_absorpt_process_details '(SADABS; Sheldrick, 1996)'
_exptl_crystal_colour colorless
_exptl_crystal_density_diffrn 1.279
_exptl_crystal_density_method 'not measured'
_exptl_crystal_description prism
_exptl_crystal_F_000 1024
_exptl_crystal_size_max 0.43
_exptl_crystal_size_mid 0.25
_exptl_crystal_size_min 0.12
_refine_diff_density_max 0.460
_refine_diff_density_min -0.213
_refine_ls_extinction_method none
_refine_ls_goodness_of_fit_ref 1.005
_refine_ls_hydrogen_treatment constr
_refine_ls_matrix_type full
_refine_ls_number_parameters 316
_refine_ls_number_reflns 4126
_refine_ls_restrained_S_all 1.012
_refine_ls_R_factor_all 0.2361
_refine_ls_R_factor_gt 0.0747
_refine_ls_shift/su_max 0.000
_refine_ls_shift/su_mean 0.000
_refine_ls_structure_factor_coef Fsqd
_refine_ls_weighting_details 'calc w=1/[\s^2^(Fo^2^)+(0.055P)^2^] where P=(Fo^2^+2Fc^2^)/3'
_refine_ls_weighting_scheme calc
_refine_ls_wR_factor_gt 0.1392
_refine_ls_wR_factor_ref 0.1874
_reflns_number_gt 1349
_reflns_number_total 4126
_reflns_threshold_expression I>2\s(I)
_cod_data_source_file hk2665.cif
_cod_data_source_block I
_cod_original_sg_symbol_H-M 'P 21/n'
_cod_database_code 2221724
_cod_database_fobs_code 2221724

loop_
_symmetry_equiv_pos_as_xyz
'x, y, z'
'-x+1/2, y+1/2, -z+1/2'
'-x, -y, -z'
'x-1/2, -y-1/2, z-1/2'

loop_
_atom_site_type_symbol
_atom_site_label
_atom_site_fract_x
_atom_site_fract_y
_atom_site_fract_z
_atom_site_U_iso_or_equiv
_atom_site_adp_type
_atom_site_calc_flag
_atom_site_refinement_flags
_atom_site_occupancy
_atom_site_disorder_assembly
_atom_site_disorder_group
O O1 -0.0782(3) 0.1365(2) 0.3511(3) 0.0761(13) Uani d . 1 . .
O O2 0.0250(4) 0.1844(2) 0.2024(3) 0.0751(12) Uani d . 1 . .
O O3 0.0355(4) 0.10348(19) 0.4940(3) 0.0686(12) Uani d . 1 . .
O O4 0.2363(4) 0.19884(18) 0.2038(3) 0.0649(11) Uani d . 1 . .
O O5 0.4608(4) 0.1128(2) 0.5381(4) 0.1049(16) Uani d U 1 . .
O O6 0.5876(5) 0.1554(2) 0.4129(4) 0.1001(16) Uani d . 1 . .
O O7 -0.0022(5) -0.1063(2) 0.0771(3) 0.0887(14) Uani d . 1 . .
O O8 -0.1002(4) 0.4239(2) 0.4598(4) 0.0898(14) Uani d . 1 . .
C C1 0.1680(5) 0.1482(2) 0.3627(4) 0.0466(14) Uani d . 1 . .
C C2 0.2380(5) 0.1994(3) 0.4430(5) 0.0615(16) Uani d . 1 . .
H H2 0.2350 0.1788 0.5137 0.074 Uiso calc R 1 . .
C C3 0.3789(6) 0.2090(3) 0.4312(5) 0.082(2) Uani d . 1 . .
H H3A 0.4153 0.2374 0.4892 0.099 Uiso calc R 1 . .
H H3B 0.3872 0.2327 0.3646 0.099 Uiso calc R 1 . .
C C4 0.4711(8) 0.1438(3) 0.4308(5) 0.0680(18) Uani d . 1 . .
C C5 0.3969(6) 0.0959(3) 0.3462(6) 0.084(2) Uani d . 1 . .
H H5A 0.4050 0.1141 0.2753 0.101 Uiso calc R 1 . .
H H5B 0.4438 0.0537 0.3498 0.101 Uiso calc R 1 . .
C C6 0.2578(5) 0.0834(3) 0.3569(5) 0.0588(16) Uani d . 1 . .
H H6 0.2569 0.0637 0.4284 0.071 Uiso calc R 1 . .
C C7 0.0383(5) 0.1274(3) 0.4064(5) 0.0528(15) Uani d . 1 . .
C C8 0.1480(6) 0.1791(2) 0.2534(5) 0.0475(14) Uani d . 1 . .
C C9 -0.0965(5) 0.1675(3) 0.2462(4) 0.0507(14) Uani d . 1 . .
C C10 -0.1679(6) 0.1184(3) 0.1731(5) 0.091(2) Uani d . 1 . .
H H10A -0.2520 0.1068 0.2002 0.137 Uiso calc R 1 . .
H H10B -0.1134 0.0794 0.1692 0.137 Uiso calc R 1 . .
H H10C -0.1845 0.1374 0.1029 0.137 Uiso calc R 1 . .
C C11 -0.1733(6) 0.2284(3) 0.2604(5) 0.090(2) Uani d . 1 . .
H H11A -0.2563 0.2176 0.2898 0.135 Uiso calc R 1 . .
H H11B -0.1922 0.2498 0.1922 0.135 Uiso calc R 1 . .
H H11C -0.1217 0.2577 0.3084 0.135 Uiso calc R 1 . .
C C12 0.1543(5) 0.2613(3) 0.4480(5) 0.0537(15) Uani d . 1 . .
C C13 0.1714(5) 0.3153(3) 0.3840(5) 0.0556(15) Uani d . 1 . .
H H13 0.2404 0.3148 0.3385 0.067 Uiso calc R 1 . .
C C14 0.0903(6) 0.3702(3) 0.3850(5) 0.0606(16) Uani d . 1 . .
H H14 0.1028 0.4054 0.3389 0.073 Uiso calc R 1 . .
C C15 -0.0101(6) 0.3731(3) 0.4544(5) 0.0615(16) Uani d . 1 . .
C C16 -0.0247(6) 0.3210(3) 0.5229(5) 0.0660(17) Uani d . 1 . .
H H16 -0.0905 0.3227 0.5712 0.079 Uiso calc R 1 . .
C C17 0.0572(5) 0.2659(3) 0.5209(4) 0.0560(15) Uani d . 1 . .
H H17 0.0472 0.2314 0.5689 0.067 Uiso calc R 1 . .
C C18 -0.1000(8) 0.4737(4) 0.3811(7) 0.134(3) Uani d . 1 . .
H H18A -0.1667 0.5064 0.3936 0.201 Uiso calc R 1 . .
H H18B -0.1202 0.4544 0.3114 0.201 Uiso calc R 1 . .
H H18C -0.0129 0.4942 0.3844 0.201 Uiso calc R 1 . .
C C19 0.1895(5) 0.0320(3) 0.2828(5) 0.0516(15) Uani d . 1 . .
C C20 0.2011(5) 0.0315(3) 0.1736(5) 0.0571(15) Uani d . 1 . .
H H20 0.2529 0.0640 0.1441 0.069 Uiso calc R 1 . .
C C21 0.1380(6) -0.0158(3) 0.1067(5) 0.0685(17) Uani d . 1 . .
H H21 0.1504 -0.0159 0.0339 0.082 Uiso calc R 1 . .
C C22 0.0572(6) -0.0626(3) 0.1485(6) 0.0643(17) Uani d . 1 . .
C C23 0.0439(5) -0.0631(3) 0.2572(6) 0.0610(16) Uani d . 1 . .
H H23 -0.0086 -0.0955 0.2861 0.073 Uiso calc R 1 . .
C C24 0.1071(5) -0.0163(3) 0.3232(5) 0.0595(15) Uani d . 1 . .
H H24 0.0949 -0.0167 0.3960 0.071 Uiso calc R 1 . .
C C25 -0.0945(7) -0.1527(3) 0.1126(6) 0.108(3) Uani d . 1 . .
H H25A -0.1280 -0.1801 0.0535 0.162 Uiso calc R 1 . .
H H25B -0.1680 -0.1296 0.1405 0.162 Uiso calc R 1 . .
H H25C -0.0502 -0.1799 0.1678 0.162 Uiso calc R 1 . .
C C26 0.6675(6) 0.1443(4) 0.5066(6) 0.102(3) Uani d . 1 . .
H H26A 0.7119 0.1854 0.5290 0.123 Uiso calc R 1 . .
H H26B 0.7367 0.1124 0.4926 0.123 Uiso calc R 1 . .
C C27 0.5964(7) 0.1206(4) 0.5904(6) 0.115(3) Uani d . 1 . .
H H27A 0.5981 0.1523 0.6489 0.138 Uiso calc R 1 . .
H H27B 0.6324 0.0786 0.6176 0.138 Uiso calc R 1 . .

loop_
_atom_site_aniso_label
_atom_site_aniso_U_11
_atom_site_aniso_U_22
_atom_site_aniso_U_33
_atom_site_aniso_U_12
_atom_site_aniso_U_13
_atom_site_aniso_U_23
O1 0.037(2) 0.115(4) 0.076(3) -0.008(2) 0.002(2) 0.022(3)
O2 0.049(2) 0.113(4) 0.062(3) -0.004(2) -0.003(2) 0.026(2)
O3 0.076(3) 0.070(3) 0.059(3) -0.008(2) 0.000(2) 0.015(2)
O4 0.065(2) 0.064(3) 0.069(3) 0.004(2) 0.023(2) 0.009(2)
O5 0.074(3) 0.096(4) 0.152(4) -0.018(3) 0.050(3) -0.033(3)
O6 0.082(3) 0.115(4) 0.101(4) 0.007(3) -0.004(3) -0.004(3)
O7 0.100(3) 0.075(3) 0.088(3) -0.023(3) -0.005(3) -0.022(3)
O8 0.082(3) 0.064(3) 0.127(4) 0.031(3) 0.030(3) -0.002(3)
C1 0.043(3) 0.043(3) 0.054(4) 0.007(3) 0.001(3) 0.001(3)
C2 0.064(4) 0.044(4) 0.073(4) 0.002(3) -0.014(3) -0.017(3)
C3 0.067(4) 0.091(5) 0.089(5) 0.005(4) 0.010(4) -0.004(4)
C4 0.080(5) 0.072(5) 0.054(4) 0.006(4) 0.016(4) 0.009(4)
C5 0.068(4) 0.082(5) 0.106(6) 0.008(4) 0.024(4) 0.004(4)
C6 0.058(4) 0.038(4) 0.078(4) 0.012(3) -0.008(3) -0.012(3)
C7 0.048(4) 0.041(4) 0.070(4) 0.009(3) 0.009(3) -0.006(3)
C8 0.048(3) 0.040(3) 0.057(4) 0.003(3) 0.013(3) -0.010(3)
C9 0.047(3) 0.056(4) 0.047(4) 0.002(3) -0.008(3) 0.006(3)
C10 0.069(4) 0.089(5) 0.113(6) -0.012(4) -0.012(4) -0.024(4)
C11 0.085(5) 0.078(5) 0.105(6) 0.006(4) 0.000(4) -0.008(4)
C12 0.049(3) 0.042(4) 0.068(4) 0.004(3) -0.004(3) -0.012(3)
C13 0.051(3) 0.046(4) 0.069(4) -0.006(3) -0.004(3) -0.008(3)
C14 0.068(4) 0.041(4) 0.074(4) -0.004(3) 0.015(3) -0.008(3)
C15 0.056(4) 0.048(4) 0.078(5) 0.008(3) -0.002(3) -0.018(4)
C16 0.065(4) 0.062(5) 0.072(5) 0.006(4) 0.010(3) -0.021(4)
C17 0.049(3) 0.057(4) 0.063(4) 0.004(3) 0.006(3) -0.002(3)
C18 0.145(7) 0.078(6) 0.182(9) 0.055(6) 0.032(6) 0.026(6)
C19 0.049(3) 0.033(4) 0.073(5) 0.002(3) 0.004(3) -0.003(3)
C20 0.060(4) 0.047(4) 0.066(4) 0.003(3) 0.012(3) -0.001(3)
C21 0.078(4) 0.058(4) 0.069(4) 0.005(4) 0.003(4) -0.016(4)
C22 0.068(4) 0.055(5) 0.068(5) -0.001(4) -0.002(4) -0.020(4)
C23 0.058(4) 0.043(4) 0.081(5) -0.003(3) 0.002(4) 0.012(3)
C24 0.071(4) 0.042(4) 0.064(4) 0.001(3) -0.004(3) -0.002(3)
C25 0.106(6) 0.085(6) 0.133(7) -0.011(5) 0.009(5) -0.044(5)
C26 0.051(4) 0.174(8) 0.077(5) 0.012(5) -0.021(4) 0.000(5)
C27 0.067(5) 0.185(9) 0.091(6) -0.014(5) -0.008(4) 0.035(5)

loop_
_atom_type_symbol
_atom_type_description
_atom_type_scat_dispersion_real
_atom_type_scat_dispersion_imag
_atom_type_scat_source
C C 0.0033 0.0016 'International Tables Vol C Tables 4.2.6.8 and 6.1.1.4'
H H 0.0000 0.0000 'International Tables Vol C Tables 4.2.6.8 and 6.1.1.4'
O O 0.0106 0.0060 'International Tables Vol C Tables 4.2.6.8 and 6.1.1.4'

loop_
_geom_angle_atom_site_label_1
_geom_angle_atom_site_label_2
_geom_angle_atom_site_label_3
_geom_angle_site_symmetry_1
_geom_angle_site_symmetry_3
_geom_angle
_geom_angle_publ_flag
C7 O1 C9 . . 125.0(4) ?
C8 O2 C9 . . 125.3(4) ?
C27 O5 C4 . . 103.0(5) ?
C4 O6 C26 . . 107.6(6) ?
C22 O7 C25 . . 119.0(5) ?
C15 O8 C18 . . 117.3(5) ?
C8 C1 C7 . . 113.3(4) ?
C8 C1 C2 . . 109.2(4) ?
C7 C1 C2 . . 107.5(4) ?
C8 C1 C6 . . 109.3(4) ?
C7 C1 C6 . . 107.0(4) ?
C2 C1 C6 . . 110.5(4) ?
C3 C2 C12 . . 116.3(5) ?
C3 C2 C1 . . 114.2(5) ?
C12 C2 C1 . . 110.8(4) ?
C3 C2 H2 . . 104.7 ?
C12 C2 H2 . . 104.7 ?
C1 C2 H2 . . 104.7 ?
C2 C3 C4 . . 117.1(6) ?
C2 C3 H3A . . 108.0 ?
C4 C3 H3A . . 108.0 ?
C2 C3 H3B . . 108.0 ?
C4 C3 H3B . . 108.0 ?
H3A C3 H3B . . 107.3 ?
O6 C4 O5 . . 112.6(6) ?
O6 C4 C5 . . 113.2(6) ?
O5 C4 C5 . . 106.5(5) ?
O6 C4 C3 . . 113.4(6) ?
O5 C4 C3 . . 104.8(5) ?
C5 C4 C3 . . 105.6(5) ?
C6 C5 C4 . . 116.8(5) ?
C6 C5 H5A . . 108.1 ?
C4 C5 H5A . . 108.1 ?
C6 C5 H5B . . 108.1 ?
C4 C5 H5B . . 108.1 ?
H5A C5 H5B . . 107.3 ?
C5 C6 C19 . . 117.0(5) ?
C5 C6 C1 . . 114.6(5) ?
C19 C6 C1 . . 111.4(4) ?
C5 C6 H6 . . 104.0 ?
C19 C6 H6 . . 104.0 ?
C1 C6 H6 . . 104.0 ?
O3 C7 O1 . . 116.7(5) ?
O3 C7 C1 . . 122.1(5) ?
O1 C7 C1 . . 121.2(5) ?
O4 C8 O2 . . 114.5(5) ?
O4 C8 C1 . . 124.6(5) ?
O2 C8 C1 . . 120.8(5) ?
O2 C9 O1 . . 114.1(4) ?
O2 C9 C11 . . 108.6(5) ?
O1 C9 C11 . . 106.1(5) ?
O2 C9 C10 . . 107.7(5) ?
O1 C9 C10 . . 106.6(5) ?
C11 C9 C10 . . 113.8(5) ?
C9 C10 H10A . . 109.5 ?
C9 C10 H10B . . 109.5 ?
H10A C10 H10B . . 109.5 ?
C9 C10 H10C . . 109.5 ?
H10A C10 H10C . . 109.5 ?
H10B C10 H10C . . 109.5 ?
C9 C11 H11A . . 109.5 ?
C9 C11 H11B . . 109.5 ?
H11A C11 H11B . . 109.5 ?
C9 C11 H11C . . 109.5 ?
H11A C11 H11C . . 109.5 ?
H11B C11 H11C . . 109.5 ?
C13 C12 C17 . . 117.3(5) ?
C13 C12 C2 . . 122.5(5) ?
C17 C12 C2 . . 120.2(6) ?
C12 C13 C14 . . 122.2(5) ?
C12 C13 H13 . . 118.9 ?
C14 C13 H13 . . 118.9 ?
C13 C14 C15 . . 120.0(6) ?
C13 C14 H14 . . 120.0 ?
C15 C14 H14 . . 120.0 ?
O8 C15 C16 . . 115.9(6) ?
O8 C15 C14 . . 125.3(6) ?
C16 C15 C14 . . 118.8(6) ?
C15 C16 C17 . . 120.7(6) ?
C15 C16 H16 . . 119.7 ?
C17 C16 H16 . . 119.7 ?
C16 C17 C12 . . 120.9(6) ?
C16 C17 H17 . . 119.6 ?
C12 C17 H17 . . 119.6 ?
O8 C18 H18A . . 109.5 ?
O8 C18 H18B . . 109.5 ?
H18A C18 H18B . . 109.5 ?
O8 C18 H18C . . 109.5 ?
H18A C18 H18C . . 109.5 ?
H18B C18 H18C . . 109.5 ?
C20 C19 C24 . . 117.1(5) ?
C20 C19 C6 . . 122.6(5) ?
C24 C19 C6 . . 120.3(6) ?
C19 C20 C21 . . 122.0(6) ?
C19 C20 H20 . . 119.0 ?
C21 C20 H20 . . 119.0 ?
C22 C21 C20 . . 119.7(6) ?
C22 C21 H21 . . 120.1 ?
C20 C21 H21 . . 120.1 ?
O7 C22 C21 . . 115.8(6) ?
O7 C22 C23 . . 124.9(6) ?
C21 C22 C23 . . 119.3(6) ?
C24 C23 C22 . . 120.7(6) ?
C24 C23 H23 . . 119.6 ?
C22 C23 H23 . . 119.6 ?
C23 C24 C19 . . 121.1(6) ?
C23 C24 H24 . . 119.4 ?
C19 C24 H24 . . 119.4 ?
O7 C25 H25A . . 109.5 ?
O7 C25 H25B . . 109.5 ?
H25A C25 H25B . . 109.5 ?
O7 C25 H25C . . 109.5 ?
H25A C25 H25C . . 109.5 ?
H25B C25 H25C . . 109.5 ?
O6 C26 C27 . . 113.5(6) ?
O6 C26 H26A . . 108.9 ?
C27 C26 H26A . . 108.9 ?
O6 C26 H26B . . 108.9 ?
C27 C26 H26B . . 108.9 ?
H26A C26 H26B . . 107.7 ?
C26 C27 O5 . . 102.1(5) ?
C26 C27 H27A . . 111.3 ?
O5 C27 H27A . . 111.3 ?
C26 C27 H27B . . 111.3 ?
O5 C27 H27B . . 111.3 ?
H27A C27 H27B . . 109.2 ?

loop_
_geom_bond_atom_site_label_1
_geom_bond_atom_site_label_2
_geom_bond_site_symmetry_2
_geom_bond_distance
_geom_bond_publ_flag
O1 C7 . 1.313(6) ?
O1 C9 . 1.451(6) ?
O2 C8 . 1.338(6) ?
O2 C9 . 1.415(6) ?
O3 C7 . 1.199(6) ?
O4 C8 . 1.188(5) ?
O5 C27 . 1.460(7) ?
O5 C4 . 1.492(7) ?
O6 C4 . 1.225(7) ?
O6 C26 . 1.377(7) ?
O7 C22 . 1.353(6) ?
O7 C25 . 1.410(7) ?
O8 C15 . 1.368(6) ?
O8 C18 . 1.406(8) ?
C1 C8 . 1.500(7) ?
C1 C7 . 1.507(7) ?
C1 C2 . 1.562(7) ?
C1 C6 . 1.590(6) ?
C2 C3 . 1.440(7) ?
C2 C12 . 1.506(7) ?
C2 H2 . 0.9800 ?
C3 C4 . 1.605(8) ?
C3 H3A . 0.9700 ?
C3 H3B . 0.9700 ?
C4 C5 . 1.570(8) ?
C5 C6 . 1.428(7) ?
C5 H5A . 0.9700 ?
C5 H5B . 0.9700 ?
C6 C19 . 1.512(7) ?
C6 H6 . 0.9800 ?
C9 C11 . 1.466(7) ?
C9 C10 . 1.486(7) ?
C10 H10A . 0.9600 ?
C10 H10B . 0.9600 ?
C10 H10C . 0.9600 ?
C11 H11A . 0.9600 ?
C11 H11B . 0.9600 ?
C11 H11C . 0.9600 ?
C12 C13 . 1.371(7) ?
C12 C17 . 1.389(7) ?
C13 C14 . 1.371(7) ?
C13 H13 . 0.9300 ?
C14 C15 . 1.382(7) ?
C14 H14 . 0.9300 ?
C15 C16 . 1.372(8) ?
C16 C17 . 1.380(7) ?
C16 H16 . 0.9300 ?
C17 H17 . 0.9300 ?
C18 H18A . 0.9600 ?
C18 H18B . 0.9600 ?
C18 H18C . 0.9600 ?
C19 C20 . 1.380(7) ?
C19 C24 . 1.397(7) ?
C20 C21 . 1.384(7) ?
C20 H20 . 0.9300 ?
C21 C22 . 1.374(7) ?
C21 H21 . 0.9300 ?
C22 C23 . 1.378(7) ?
C23 C24 . 1.372(7) ?
C23 H23 . 0.9300 ?
C24 H24 . 0.9300 ?
C25 H25A . 0.9600 ?
C25 H25B . 0.9600 ?
C25 H25C . 0.9600 ?
C26 C27 . 1.400(8) ?
C26 H26A . 0.9700 ?
C26 H26B . 0.9700 ?
C27 H27A . 0.9700 ?
C27 H27B . 0.9700 ?

loop_
_geom_hbond_atom_site_label_D
_geom_hbond_atom_site_label_H
_geom_hbond_atom_site_label_A
_geom_hbond_site_symmetry_A
_geom_hbond_distance_DH
_geom_hbond_distance_HA
_geom_hbond_distance_DA
_geom_hbond_angle_DHA
_geom_hbond_publ_flag
C16 H16 O4 4_566 0.93 2.53 3.449(3) 168 yes
